data_7153181
loop_
_publ_author_name
'Gould, Eoin'
'Lebl, Tomas'
'Slawin, Alexandra M. Z.'
'Reid, Mark'
'Davies, Tony'
'Smith, Andrew D.'

_publ_section_title
;
 The development of highly active acyclic chiral hydrazides for asymmetric
 iminium ion organocatalysis.
;
_journal_issue 45
_journal_name_full 'Organic &amp; biomolecular chemistry'
_journal_page_first 7877
_journal_page_last 7892
_journal_paper_doi 10.1039/c3ob41719k
_journal_volume 11
_journal_year 2013
_chemical_absolute_configuration syn
_chemical_formula_moiety 'C19 H22 N2 O3'
_chemical_formula_sum 'C19 H22 N2 O3'
_chemical_formula_weight 326.39
_space_group_IT_number 19
_symmetry_cell_setting orthorhombic
_symmetry_Int_Tables_number 19
_symmetry_space_group_name_Hall 'P 2ac 2ab'
_symmetry_space_group_name_H-M 'P 21 21 21'
_atom_sites_solution_hydrogens geom
_atom_sites_solution_primary direct
_atom_sites_solution_secondary difmap
_cell_angle_alpha 90.0000
_cell_angle_beta 90.0000
_cell_angle_gamma 90.0000
_cell_formula_units_Z 4
_cell_length_a 7.735(2)
_cell_length_b 14.242(4)
_cell_length_c 16.353(4)
_cell_measurement_reflns_used 6355
_cell_measurement_temperature 93
_cell_measurement_theta_max 25.35
_cell_measurement_theta_min 2.49
_cell_volume 1801.5(8)
_computing_cell_refinement 'CrystalClear-SM Expert 2.0 rc13'
_computing_data_collection 'CrystalClear-SM Expert 2.0 rc13 (Rigaku, 2009)'
_computing_data_reduction 'CrystalClear-SM Expert 2.0 rc13'
_computing_molecular_graphics 'CrystalStructure 4.0'
_computing_publication_material 'CrystalStructure 4.0 (Rigaku, 2010)'
_computing_structure_refinement 'SHELXL97 (Sheldrick, 2008)'
_computing_structure_solution 'SIR2004 (Burla, et al., 2005)'
_diffrn_ambient_temperature 93
_diffrn_detector_area_resol_mean 14.629
_diffrn_measured_fraction_theta_full 0.996
_diffrn_measured_fraction_theta_max 0.996
_diffrn_measurement_device_type 'Rigaku Mercury70'
_diffrn_measurement_method \w
_diffrn_radiation_type 'Mo K\a'
_diffrn_radiation_wavelength 0.71075
_diffrn_reflns_av_R_equivalents 0.0534
_diffrn_reflns_Laue_measured_fraction_full 0.996
_diffrn_reflns_Laue_measured_fraction_max 0.996
_diffrn_reflns_limit_h_max 9
_diffrn_reflns_limit_h_min -9
_diffrn_reflns_limit_k_max 16
_diffrn_reflns_limit_k_min -17
_diffrn_reflns_limit_l_max 19
_diffrn_reflns_limit_l_min -16
_diffrn_reflns_number 11384
_diffrn_reflns_point_group_measured_fraction_full 0.997
_diffrn_reflns_point_group_measured_fraction_max 0.997
_diffrn_reflns_theta_full 25.000
_diffrn_reflns_theta_max 25.329
_diffrn_reflns_theta_min 2.491
_diffrn_standards_number 0
_exptl_absorpt_coefficient_mu 0.082
_exptl_absorpt_correction_T_max 0.998
_exptl_absorpt_correction_T_min 0.776
_exptl_absorpt_correction_type multi-scan
_exptl_absorpt_process_details 'REQAB (Rigaku, 1998)'
_exptl_crystal_colour colorless
_exptl_crystal_density_diffrn 1.203
_exptl_crystal_density_method 'not measured'
_exptl_crystal_description prism
_exptl_crystal_F_000 696.00
_exptl_crystal_size_max 0.240
_exptl_crystal_size_mid 0.050
_exptl_crystal_size_min 0.030
_refine_diff_density_max 0.150
_refine_diff_density_min -0.190
_refine_ls_abs_structure_details 'Parsons and Flack (2004), Acta Cryst. A60, s61'
_refine_ls_abs_structure_Flack 0.1(7)
_refine_ls_extinction_method none
_refine_ls_goodness_of_fit_ref 0.896
_refine_ls_hydrogen_treatment mixed
_refine_ls_number_parameters 221
_refine_ls_number_reflns 3286
_refine_ls_number_restraints 1
_refine_ls_R_factor_gt 0.0412
_refine_ls_shift/su_max 0.000
_refine_ls_structure_factor_coef Fsqd
_refine_ls_weighting_details 'w = 1/[\s^2^(Fo^2^)+(0.0573P)^2^+0.0000P] where P=(Fo^2^+2Fc^2^)/3'
_refine_ls_weighting_scheme calc
_refine_ls_wR_factor_ref 0.0989
_reflns_number_gt 2799
_reflns_number_total 3286
_reflns_threshold_expression F^2^>2.0\s(F^2^)
_cod_data_source_file c3ob41719k.txt
_cod_data_source_block 21
_cod_original_cell_volume 1801.4(8)
_cod_database_code 7153181

loop_
_symmetry_equiv_pos_site_id
_symmetry_equiv_pos_as_xyz
1 +X,+Y,+Z
2 1/2+X,1/2-Y,-Z
3 -X,1/2+Y,1/2-Z
4 1/2-X,-Y,1/2+Z

loop_
_atom_site_label
_atom_site_type_symbol
_atom_site_fract_x
_atom_site_fract_y
_atom_site_fract_z
_atom_site_U_iso_or_equiv
_atom_site_adp_type
_atom_site_occupancy
_atom_site_symmetry_multiplicity
_atom_site_calc_flag
_atom_site_refinement_flags
O5 O 0.3890(3) 0.66622(13) 0.54219(10) 0.0370(5) Uani 1.0 4 d .
O6 O 0.3758(3) 0.86204(12) 0.52232(10) 0.0369(5) Uani 1.0 4 d .
O13 O 0.8961(3) 0.80580(13) 0.02915(9) 0.0378(5) Uani 1.0 4 d .
N1 N 0.2587(3) 0.75253(13) 0.43779(11) 0.0245(5) Uani 1.0 4 d .
N2 N 0.1614(3) 0.73303(14) 0.36494(11) 0.0265(5) Uani 1.0 4 d .
C3 C 0.2222(4) 0.63703(16) 0.34051(14) 0.0305(6) Uani 1.0 4 d .
C4 C 0.2615(4) 0.58988(16) 0.42261(14) 0.0308(6) Uani 1.0 4 d .
C5 C 0.3127(4) 0.67004(17) 0.47730(14) 0.0282(6) Uani 1.0 4 d .
C6 C 0.3030(4) 0.84479(16) 0.45803(13) 0.0262(6) Uani 1.0 4 d .
C7 C 0.2576(4) 0.91879(15) 0.39512(13) 0.0271(6) Uani 1.0 4 d .
C8 C 0.3611(4) 0.90429(15) 0.31744(14) 0.0243(6) Uani 1.0 4 d .
C9 C 0.5323(4) 0.87863(16) 0.31819(14) 0.0257(6) Uani 1.0 4 d .
C10 C 0.6241(4) 0.86105(15) 0.24449(14) 0.0247(6) Uani 1.0 4 d .
C11 C 0.7987(4) 0.82991(16) 0.24423(14) 0.0295(6) Uani 1.0 4 d .
C12 C 0.8820(4) 0.81163(17) 0.17213(14) 0.0310(6) Uani 1.0 4 d .
C13 C 0.7966(4) 0.82401(17) 0.09685(14) 0.0294(6) Uani 1.0 4 d .
C14 C 0.6279(4) 0.85200(17) 0.09439(15) 0.0290(6) Uani 1.0 4 d .
C15 C 0.5376(4) 0.87146(16) 0.16843(14) 0.0251(6) Uani 1.0 4 d .
C16 C 0.3629(4) 0.90074(17) 0.16911(14) 0.0288(6) Uani 1.0 4 d .
C17 C 0.2784(4) 0.91608(15) 0.24101(14) 0.0273(6) Uani 1.0 4 d .
C18 C 0.0793(4) 0.58987(18) 0.29229(16) 0.0395(8) Uani 1.0 4 d .
C19 C 0.3867(4) 0.64702(18) 0.28985(15) 0.0368(7) Uani 1.0 4 d .
C20 C 0.2821(5) 1.01753(17) 0.43054(16) 0.0402(7) Uani 1.0 4 d .
C21 C 0.8178(4) 0.8220(2) -0.04888(14) 0.0413(7) Uani 1.0 4 d .
H2 H 0.0453(16) 0.730(2) 0.3883(14) 0.039(8) Uiso 1.0 4 d .
H4A H 0.1581 0.5572 0.4442 0.0370 Uiso 1.0 4 calc R
H4B H 0.3569 0.5440 0.4171 0.0370 Uiso 1.0 4 calc R
H7 H 0.1326 0.9112 0.3811 0.0325 Uiso 1.0 4 calc R
H9 H 0.5905 0.8725 0.3691 0.0309 Uiso 1.0 4 calc R
H11 H 0.8581 0.8217 0.2946 0.0355 Uiso 1.0 4 calc R
H12 H 0.9984 0.7904 0.1729 0.0372 Uiso 1.0 4 calc R
H14 H 0.5707 0.8585 0.0433 0.0348 Uiso 1.0 4 calc R
H16 H 0.3038 0.9098 0.1188 0.0345 Uiso 1.0 4 calc R
H17 H 0.1608 0.9352 0.2397 0.0327 Uiso 1.0 4 calc R
H18A H 0.0523 0.6276 0.2438 0.0474 Uiso 1.0 4 calc R
H18B H -0.0241 0.5843 0.3266 0.0474 Uiso 1.0 4 calc R
H18C H 0.1173 0.5272 0.2753 0.0474 Uiso 1.0 4 calc R
H19A H 0.3665 0.6913 0.2450 0.0442 Uiso 1.0 4 calc R
H19B H 0.4189 0.5857 0.2673 0.0442 Uiso 1.0 4 calc R
H19C H 0.4804 0.6704 0.3246 0.0442 Uiso 1.0 4 calc R
H20A H 0.4031 1.0260 0.4468 0.0483 Uiso 1.0 4 calc R
H20B H 0.2073 1.0254 0.4784 0.0483 Uiso 1.0 4 calc R
H20C H 0.2516 1.0644 0.3891 0.0483 Uiso 1.0 4 calc R
H21A H 0.7850 0.8882 -0.0535 0.0496 Uiso 1.0 4 calc R
H21B H 0.7146 0.7826 -0.0543 0.0496 Uiso 1.0 4 calc R
H21C H 0.9002 0.8062 -0.0923 0.0496 Uiso 1.0 4 calc R

loop_
_atom_site_aniso_label
_atom_site_aniso_U_11
_atom_site_aniso_U_22
_atom_site_aniso_U_33
_atom_site_aniso_U_12
_atom_site_aniso_U_13
_atom_site_aniso_U_23
O5 0.0348(11) 0.0417(11) 0.0346(10) 0.0016(10) -0.0061(9) 0.0091(9)
O6 0.0427(12) 0.0382(10) 0.0296(9) -0.0031(10) -0.0073(10) -0.0031(8)
O13 0.0344(11) 0.0498(11) 0.0292(9) 0.0035(10) 0.0058(9) -0.0056(9)
N1 0.0262(12) 0.0263(10) 0.0210(9) -0.0004(10) -0.0035(10) 0.0014(9)
N2 0.0281(13) 0.0274(11) 0.0239(10) 0.0006(10) -0.0037(10) -0.0019(9)
C3 0.0336(16) 0.0245(12) 0.0334(13) -0.0007(12) 0.0012(12) -0.0014(11)
C4 0.0303(15) 0.0243(12) 0.0378(14) 0.0013(12) 0.0038(13) 0.0021(12)
C5 0.0233(14) 0.0313(13) 0.0302(12) 0.0031(12) 0.0059(11) 0.0055(12)
C6 0.0232(14) 0.0282(13) 0.0271(12) -0.0001(11) 0.0031(11) -0.0024(11)
C7 0.0270(15) 0.0261(12) 0.0281(12) 0.0005(11) 0.0013(12) -0.0009(11)
C8 0.0258(15) 0.0200(12) 0.0270(12) -0.0029(11) -0.0015(11) 0.0005(11)
C9 0.0280(15) 0.0244(13) 0.0248(12) -0.0029(11) -0.0023(11) 0.0023(10)
C10 0.0229(13) 0.0215(11) 0.0296(13) -0.0013(11) -0.0022(11) 0.0016(11)
C11 0.0265(14) 0.0320(13) 0.0301(12) 0.0008(12) -0.0017(11) 0.0018(12)
C12 0.0239(14) 0.0340(14) 0.0352(13) 0.0005(13) 0.0000(12) -0.0011(12)
C13 0.0332(16) 0.0273(13) 0.0277(12) -0.0028(12) 0.0050(11) -0.0012(11)
C14 0.0302(15) 0.0295(13) 0.0273(12) -0.0016(12) -0.0027(11) 0.0000(11)
C15 0.0263(14) 0.0236(12) 0.0254(12) -0.0032(11) -0.0014(11) 0.0030(10)
C16 0.0280(15) 0.0323(13) 0.0260(12) 0.0008(12) -0.0045(11) 0.0041(11)
C17 0.0236(14) 0.0273(12) 0.0310(13) 0.0014(11) 0.0001(12) 0.0030(11)
C18 0.047(2) 0.0293(14) 0.0419(16) -0.0047(14) -0.0037(15) -0.0060(12)
C19 0.0417(17) 0.0306(14) 0.0382(14) 0.0002(14) 0.0089(13) -0.0028(12)
C20 0.0523(19) 0.0290(13) 0.0394(14) -0.0004(14) 0.0047(15) -0.0038(12)
C21 0.0439(18) 0.0490(16) 0.0311(13) 0.0015(15) 0.0043(13) -0.0052(13)

loop_
_atom_type_symbol
_atom_type_description
_atom_type_scat_dispersion_real
_atom_type_scat_dispersion_imag
_atom_type_scat_source
C C 0.0033 0.0016
;
International Tables for Crystallography
(1992, Vol. C, Tables 4.2.6.8 and 6.1.1.4)
;
H H 0.0000 0.0000
;
International Tables for Crystallography
(1992, Vol. C, Table 6.1.1.4)
;
N N 0.0061 0.0033
;
International Tables for Crystallography
(1992, Vol. C, Tables 4.2.6.8 and 6.1.1.4)
;
O O 0.0106 0.0060
;
International Tables for Crystallography
(1992, Vol. C, Tables 4.2.6.8 and 6.1.1.4)
;

loop_
_geom_angle_atom_site_label_1
_geom_angle_atom_site_label_2
_geom_angle_atom_site_label_3
_geom_angle
_geom_angle_publ_flag
C13 O13 C21 116.8(2) yes
N2 N1 C5 112.07(18) yes
N2 N1 C6 120.45(18) yes
C5 N1 C6 127.2(2) yes
N1 N2 C3 103.46(18) yes
N2 C3 C4 103.20(18) yes
N2 C3 C18 108.3(3) yes
N2 C3 C19 108.7(2) yes
C4 C3 C18 114.0(2) yes
C4 C3 C19 110.6(3) yes
C18 C3 C19 111.5(2) yes
C3 C4 C5 103.94(19) yes
O5 C5 N1 125.7(3) yes
O5 C5 C4 127.8(3) yes
N1 C5 C4 106.45(19) yes
O6 C6 N1 120.5(2) yes
O6 C6 C7 123.6(2) yes
N1 C6 C7 115.89(19) yes
C6 C7 C8 110.6(2) yes
C6 C7 C20 110.69(19) yes
C8 C7 C20 112.1(2) yes
C7 C8 C9 122.5(3) yes
C7 C8 C17 119.1(3) yes
C9 C8 C17 118.4(3) yes
C8 C9 C10 121.4(3) yes
C9 C10 C11 122.2(3) yes
C9 C10 C15 119.3(3) yes
C11 C10 C15 118.5(2) yes
C10 C11 C12 120.6(3) yes
C11 C12 C13 120.6(3) yes
O13 C13 C12 114.7(3) yes
O13 C13 C14 124.6(3) yes
C12 C13 C14 120.7(3) yes
C13 C14 C15 120.0(3) yes
C10 C15 C14 119.6(3) yes
C10 C15 C16 118.3(3) yes
C14 C15 C16 122.2(3) yes
C15 C16 C17 120.8(3) yes
C8 C17 C16 121.8(3) yes
N1 N2 H2 99.5(13) no
C3 N2 H2 110.9(17) no
C3 C4 H4A 110.971 no
C3 C4 H4B 110.967 no
C5 C4 H4A 110.970 no
C5 C4 H4B 110.972 no
H4A C4 H4B 108.976 no
C6 C7 H7 107.737 no
C8 C7 H7 107.744 no
C20 C7 H7 107.732 no
C8 C9 H9 119.298 no
C10 C9 H9 119.299 no
C10 C11 H11 119.693 no
C12 C11 H11 119.691 no
C11 C12 H12 119.720 no
C13 C12 H12 119.730 no
C13 C14 H14 119.992 no
C15 C14 H14 119.991 no
C15 C16 H16 119.584 no
C17 C16 H16 119.594 no
C8 C17 H17 119.119 no
C16 C17 H17 119.111 no
C3 C18 H18A 109.467 no
C3 C18 H18B 109.472 no
C3 C18 H18C 109.475 no
H18A C18 H18B 109.469 no
H18A C18 H18C 109.469 no
H18B C18 H18C 109.476 no
C3 C19 H19A 109.470 no
C3 C19 H19B 109.473 no
C3 C19 H19C 109.473 no
H19A C19 H19B 109.460 no
H19A C19 H19C 109.476 no
H19B C19 H19C 109.476 no
C7 C20 H20A 109.469 no
C7 C20 H20B 109.479 no
C7 C20 H20C 109.472 no
H20A C20 H20B 109.473 no
H20A C20 H20C 109.466 no
H20B C20 H20C 109.468 no
O13 C21 H21A 109.465 no
O13 C21 H21B 109.474 no
O13 C21 H21C 109.471 no
H21A C21 H21B 109.464 no
H21A C21 H21C 109.471 no
H21B C21 H21C 109.483 no

loop_
_geom_bond_atom_site_label_1
_geom_bond_atom_site_label_2
_geom_bond_distance
_geom_bond_publ_flag
O5 C5 1.215(3) yes
O6 C6 1.218(3) yes
O13 C13 1.373(3) yes
O13 C21 1.431(3) yes
N1 N2 1.436(3) yes
N1 C5 1.404(3) yes
N1 C6 1.398(3) yes
N2 C3 1.500(3) yes
C3 C4 1.532(4) yes
C3 C18 1.515(4) yes
C3 C19 1.525(4) yes
C4 C5 1.503(4) yes
C6 C7 1.514(4) yes
C7 C8 1.515(4) yes
C7 C20 1.533(4) yes
C8 C9 1.373(4) yes
C8 C17 1.414(4) yes
C9 C10 1.421(4) yes
C10 C11 1.422(4) yes
C10 C15 1.420(4) yes
C11 C12 1.369(4) yes
C12 C13 1.408(4) yes
C13 C14 1.365(4) yes
C14 C15 1.425(4) yes
C15 C16 1.414(4) yes
C16 C17 1.363(4) yes
N2 H2 0.977(15) no
C4 H4A 0.990 no
C4 H4B 0.990 no
C7 H7 1.000 no
C9 H9 0.950 no
C11 H11 0.950 no
C12 H12 0.950 no
C14 H14 0.950 no
C16 H16 0.950 no
C17 H17 0.950 no
C18 H18A 0.980 no
C18 H18B 0.980 no
C18 H18C 0.980 no
C19 H19A 0.980 no
C19 H19B 0.980 no
C19 H19C 0.980 no
C20 H20A 0.980 no
C20 H20B 0.980 no
C20 H20C 0.980 no
C21 H21A 0.980 no
C21 H21B 0.980 no
C21 H21C 0.980 no

loop_
_geom_contact_atom_site_label_1
_geom_contact_atom_site_label_2
_geom_contact_distance
_geom_contact_publ_flag
_geom_contact_site_symmetry_2
O5 O6 2.810(3) no .
O5 N2 3.522(3) no .
O5 C3 3.566(3) no .
O5 C6 2.967(3) no .
O6 N2 3.571(3) no .
O6 C5 2.874(3) no .
O6 C8 3.406(3) no .
O6 C9 3.558(3) no .
O6 C20 2.772(3) no .
N1 C8 3.029(3) no .
N1 C9 3.395(4) no .
N1 C18 3.599(4) no .
N1 C19 3.015(4) no .
N2 C7 2.792(3) no .
N2 C8 2.990(3) no .
N2 C17 3.424(3) no .
C3 C6 3.583(4) no .
C5 C19 3.135(4) no .
C6 C9 2.933(4) no .
C8 C15 2.832(4) no .
C9 C16 2.785(4) no .
C9 C19 3.516(4) no .
C9 C20 3.321(4) no .
C10 C13 2.809(4) no .
C10 C17 2.787(4) no .
C11 C14 2.801(4) no .
C12 C15 2.797(4) no .
C14 C21 2.798(4) no .
C17 C20 3.420(4) no .
O5 N1 3.102(3) no 2_566
O5 N2 2.967(3) no 2_566
O5 C6 3.206(4) no 2_566
O5 C7 3.263(4) no 2_566
O5 C11 3.562(3) no 2_466
O6 N1 3.444(3) no 2_566
O6 N2 3.180(3) no 2_566
O6 C3 3.494(4) no 2_566
O6 C4 3.190(4) no 2_566
O6 C5 3.410(4) no 2_566
O6 C18 3.484(4) no 2_566
O13 C14 3.514(3) no 2_565
N1 O5 3.102(3) no 2_466
N1 O6 3.444(3) no 2_466
N2 O5 2.967(3) no 2_466
N2 O6 3.180(3) no 2_466
C3 O6 3.494(4) no 2_466
C4 O6 3.190(4) no 2_466
C4 C14 3.505(4) no 3_645
C5 O6 3.410(4) no 2_466
C6 O5 3.206(4) no 2_466
C7 O5 3.263(4) no 2_466
C11 O5 3.562(3) no 2_566
C12 C17 3.589(4) no 1_655
C14 O13 3.514(3) no 2_465
C14 C4 3.505(4) no 3_655
C14 C21 3.528(4) no 2_465
C17 C12 3.589(4) no 1_455
C18 O6 3.484(4) no 2_466
C21 C14 3.528(4) no 2_565
O5 H4A 2.8582 no .
O5 H4B 2.6967 no .
O6 H7 3.0595 no .
O6 H9 3.0100 no .
O6 H20A 2.6503 no .
O6 H20B 2.7613 no .
O13 H12 2.4898 no .
O13 H14 2.6367 no .
N1 H4A 2.8903 no .
N1 H4B 3.0837 no .
N1 H7 2.6303 no .
N1 H9 3.2814 no .
N1 H19A 3.3753 no .
N1 H19C 2.7803 no .
N2 H4A 2.8192 no .
N2 H4B 3.2035 no .
N2 H7 2.5615 no .
N2 H17 3.5333 no .
N2 H18A 2.6246 no .
N2 H18B 2.6338 no .
N2 H18C 3.2955 no .
N2 H19A 2.5915 no .
N2 H19B 3.3046 no .
N2 H19C 2.7051 no .
C4 H2 2.67(3) no .
C4 H18A 3.3842 no .
C4 H18B 2.7110 no .
C4 H18C 2.8012 no .
C4 H19A 3.3440 no .
C4 H19B 2.8171 no .
C4 H19C 2.5981 no .
C5 H2 2.671(19) no .
C5 H19C 2.8131 no .
C6 H2 2.82(2) no .
C6 H9 2.6862 no .
C6 H19C 3.5784 no .
C6 H20A 2.7007 no .
C6 H20B 2.6969 no .
C6 H20C 3.3481 no .
C7 H2 3.15(3) no .
C7 H9 2.6915 no .
C7 H17 2.6594 no .
C8 H16 3.2791 no .
C8 H19A 3.2563 no .
C8 H19C 3.4579 no .
C8 H20A 2.7538 no .
C8 H20B 3.3643 no .
C8 H20C 2.6995 no .
C9 H7 3.2914 no .
C9 H11 2.6756 no .
C9 H17 3.2482 no .
C9 H19A 3.1925 no .
C9 H19C 2.9939 no .
C9 H20A 3.1345 no .
C10 H12 3.2815 no .
C10 H14 3.3161 no .
C10 H16 3.2931 no .
C10 H19A 3.1326 no .
C10 H19C 3.2130 no .
C11 H9 2.6699 no .
C11 H19C 3.5985 no .
C12 H14 3.2685 no .
C13 H11 3.2683 no .
C13 H21A 2.6247 no .
C13 H21B 2.6193 no .
C13 H21C 3.2047 no .
C14 H12 3.2605 no .
C14 H16 2.6692 no .
C14 H21A 2.7550 no .
C14 H21B 2.7091 no .
C15 H9 3.3063 no .
C15 H11 3.3018 no .
C15 H17 3.2681 no .
C15 H19A 3.1468 no .
C16 H14 2.6789 no .
C16 H19A 3.2305 no .
C17 H7 2.5553 no .
C17 H9 3.2553 no .
C17 H19A 3.2732 no .
C17 H20C 3.2196 no .
C18 H2 2.56(3) no .
C18 H4A 2.5991 no .
C18 H4B 3.0340 no .
C18 H19A 2.7601 no .
C18 H19B 2.6590 no .
C18 H19C 3.3496 no .
C19 H2 3.313(18) no .
C19 H4A 3.3364 no .
C19 H4B 2.5567 no .
C19 H18A 2.7076 no .
C19 H18B 3.3545 no .
C19 H18C 2.7041 no .
C20 H9 3.3117 no .
C20 H17 3.4627 no .
C21 H14 2.4892 no .
H2 H4A 2.7700 no .
H2 H7 2.6658 no .
H2 H18A 2.7802 no .
H2 H18B 2.3735 no .
H2 H18C 3.4785 no .
H2 H19A 3.4603 no .
H4A H18A 3.5224 no .
H4A H18B 2.4147 no .
H4A H18C 2.8128 no .
H4A H19B 3.5496 no .
H4A H19C 3.5547 no .
H4B H18B 3.3478 no .
H4B H18C 2.9794 no .
H4B H19A 3.5112 no .
H4B H19B 2.5659 no .
H4B H19C 2.5377 no .
H7 H9 3.5902 no .
H7 H17 2.3477 no .
H7 H20A 2.8639 no .
H7 H20B 2.3466 no .
H7 H20C 2.3710 no .
H9 H11 2.5083 no .
H9 H19C 3.0876 no .
H9 H20A 2.9149 no .
H11 H12 2.3102 no .
H14 H16 2.5143 no .
H14 H21A 2.3305 no .
H14 H21B 2.2262 no .
H14 H21C 3.4592 no .
H16 H17 2.2943 no .
H17 H20C 3.1369 no .
H18A H19A 2.5937 no .
H18A H19B 2.9230 no .
H18B H19B 3.5610 no .
H18C H19A 3.0699 no .
H18C H19B 2.4810 no .
H18C H19C 3.5641 no .
O5 H2 2.22(3) no 2_566
O5 H7 2.5174 no 2_566
O5 H9 2.7822 no 2_466
O5 H11 2.6856 no 2_466
O6 H2 2.36(3) no 2_566
O6 H4A 2.5274 no 2_566
O6 H18B 2.6998 no 2_566
O13 H14 2.9503 no 2_565
O13 H20A 3.1569 no 4_674
O13 H21B 2.7965 no 2_565
N2 H11 2.9019 no 1_455
N2 H12 3.4813 no 1_455
C4 H14 3.5852 no 3_645
C4 H21A 3.6000 no 3_645
C5 H2 3.17(3) no 2_566
C5 H7 3.5801 no 2_566
C5 H9 3.1039 no 2_466
C6 H2 3.31(2) no 2_566
C6 H4A 3.4706 no 2_566
C8 H19B 3.3898 no 3_655
C9 H19B 3.2856 no 3_655
C10 H18C 3.1155 no 3_655
C10 H19B 3.2225 no 3_655
C11 H2 3.35(3) no 1_655
C11 H17 3.1778 no 1_655
C11 H18A 3.4858 no 1_655
C11 H18C 2.9016 no 3_655
C12 H17 2.9949 no 1_655
C12 H18A 3.1590 no 1_655
C12 H18C 3.1884 no 3_655
C12 H21B 3.4825 no 2_565
C13 H4A 3.4067 no 3_655
C13 H4B 3.3588 no 3_655
C13 H21C 3.5838 no 2_465
C14 H4A 3.4178 no 3_655
C14 H4B 2.7439 no 3_655
C14 H21C 2.8600 no 2_465
C15 H4B 2.9433 no 3_655
C15 H18C 3.5907 no 3_655
C15 H19B 3.2445 no 3_655
C15 H21C 3.0139 no 2_465
C16 H4B 3.2936 no 3_655
C16 H12 3.2281 no 1_455
C16 H19B 3.2965 no 3_655
C16 H20B 3.3357 no 4_574
C16 H21B 3.4142 no 2_465
C16 H21C 3.2170 no 2_465
C17 H12 3.0223 no 1_455
C17 H18B 3.2912 no 3_555
C17 H18C 3.4556 no 3_555
C17 H19B 3.3667 no 3_655
C18 H12 3.5158 no 1_455
C18 H17 2.9282 no 3_545
C19 H21C 3.3008 no 2_465
C20 H16 3.3153 no 4_575
C20 H21C 3.5325 no 4_675
C21 H12 3.5740 no 2_465
C21 H14 3.2314 no 2_565
C21 H16 3.4952 no 2_565
C21 H19A 3.2349 no 2_565
C21 H20A 3.0586 no 4_674
H2 O5 2.22(3) no 2_466
H2 O6 2.36(3) no 2_466
H2 C5 3.17(3) no 2_466
H2 C6 3.31(2) no 2_466
H2 C11 3.35(3) no 1_455
H2 H11 2.4781 no 1_455
H4A O6 2.5274 no 2_466
H4A C6 3.4706 no 2_466
H4A C13 3.4067 no 3_645
H4A C14 3.4178 no 3_645
H4A H9 3.2563 no 2_466
H4A H14 3.5289 no 3_645
H4A H20A 2.9113 no 2_466
H4A H21A 3.0307 no 3_645
H4B C13 3.3588 no 3_645
H4B C14 2.7439 no 3_645
H4B C15 2.9433 no 3_645
H4B C16 3.2936 no 3_645
H4B H14 2.7771 no 3_645
H4B H16 3.2995 no 3_645
H4B H20B 3.3522 no 2_566
H4B H21A 3.3321 no 3_645
H7 O5 2.5174 no 2_466
H7 C5 3.5801 no 2_466
H7 H11 2.8522 no 1_455
H9 O5 2.7822 no 2_566
H9 C5 3.1039 no 2_566
H9 H4A 3.2563 no 2_566
H11 O5 2.6856 no 2_566
H11 N2 2.9019 no 1_655
H11 H2 2.4781 no 1_655
H11 H7 2.8522 no 1_655
H11 H17 2.9828 no 1_655
H11 H18A 3.2541 no 1_655
H11 H18B 3.5407 no 1_655
H11 H18C 3.1471 no 3_655
H12 N2 3.4813 no 1_655
H12 C16 3.2281 no 1_655
H12 C17 3.0223 no 1_655
H12 C18 3.5158 no 1_655
H12 C21 3.5740 no 2_565
H12 H16 3.0415 no 1_655
H12 H17 2.6507 no 1_655
H12 H18A 2.6259 no 1_655
H12 H18C 3.5908 no 3_655
H12 H19A 3.3889 no 1_655
H12 H21B 2.7630 no 2_565
H14 O13 2.9503 no 2_465
H14 C4 3.5852 no 3_655
H14 C21 3.2314 no 2_465
H14 H4A 3.5289 no 3_655
H14 H4B 2.7771 no 3_655
H14 H20B 2.9127 no 4_574
H14 H21B 3.4143 no 2_465
H14 H21C 2.8077 no 2_465
H16 C20 3.3153 no 4_574
H16 C21 3.4952 no 2_465
H16 H4B 3.2995 no 3_655
H16 H12 3.0415 no 1_455
H16 H18B 3.4135 no 3_555
H16 H20A 3.3631 no 4_574
H16 H20B 2.4761 no 4_574
H16 H21B 3.0160 no 2_465
H16 H21C 3.1954 no 2_465
H17 C11 3.1778 no 1_455
H17 C12 2.9949 no 1_455
H17 C18 2.9282 no 3_555
H17 H11 2.9828 no 1_455
H17 H12 2.6507 no 1_455
H17 H18A 3.2088 no 3_555
H17 H18B 2.6082 no 3_555
H17 H18C 2.5300 no 3_555
H18A C11 3.4858 no 1_455
H18A C12 3.1590 no 1_455
H18A H11 3.2541 no 1_455
H18A H12 2.6259 no 1_455
H18A H17 3.2088 no 3_545
H18A H20C 3.3258 no 3_545
H18A H21B 3.5800 no 2_465
H18B O6 2.6998 no 2_466
H18B C17 3.2912 no 3_545
H18B H11 3.5407 no 1_455
H18B H16 3.4135 no 3_545
H18B H17 2.6082 no 3_545
H18C C10 3.1155 no 3_645
H18C C11 2.9016 no 3_645
H18C C12 3.1884 no 3_645
H18C C15 3.5907 no 3_645
H18C C17 3.4556 no 3_545
H18C H11 3.1471 no 3_645
H18C H12 3.5908 no 3_645
H18C H17 2.5300 no 3_545
H19A C21 3.2349 no 2_465
H19A H12 3.3889 no 1_455
H19A H21A 3.3895 no 2_465
H19A H21B 3.3533 no 2_465
H19A H21C 2.5118 no 2_465
H19B C8 3.3898 no 3_645
H19B C9 3.2856 no 3_645
H19B C10 3.2225 no 3_645
H19B C15 3.2445 no 3_645
H19B C16 3.2965 no 3_645
H19B C17 3.3667 no 3_645
H19B H21C 3.2537 no 2_465
H20A O13 3.1569 no 4_675
H20A C21 3.0586 no 4_675
H20A H4A 2.9113 no 2_566
H20A H16 3.3631 no 4_575
H20A H21A 2.7046 no 4_675
H20A H21C 2.9039 no 4_675
H20B C16 3.3357 no 4_575
H20B H4B 3.3522 no 2_466
H20B H14 2.9127 no 4_575
H20B H16 2.4761 no 4_575
H20C H18A 3.3258 no 3_555
H20C H21C 3.2776 no 4_675
H21A C4 3.6000 no 3_655
H21A H4A 3.0307 no 3_655
H21A H4B 3.3321 no 3_655
H21A H19A 3.3895 no 2_565
H21A H20A 2.7046 no 4_674
H21B O13 2.7965 no 2_465
H21B C12 3.4825 no 2_465
H21B C16 3.4142 no 2_565
H21B H12 2.7630 no 2_465
H21B H14 3.4143 no 2_565
H21B H16 3.0160 no 2_565
H21B H18A 3.5800 no 2_565
H21B H19A 3.3533 no 2_565
H21C C13 3.5838 no 2_565
H21C C14 2.8600 no 2_565
H21C C15 3.0139 no 2_565
H21C C16 3.2170 no 2_565
H21C C19 3.3008 no 2_565
H21C C20 3.5325 no 4_674
H21C H14 2.8077 no 2_565
H21C H16 3.1954 no 2_565
H21C H19A 2.5118 no 2_565
H21C H19B 3.2537 no 2_565
H21C H20A 2.9039 no 4_674
H21C H20C 3.2776 no 4_674

loop_
_geom_hbond_atom_site_label_D
_geom_hbond_atom_site_label_H
_geom_hbond_atom_site_label_A
_geom_hbond_site_symmetry_A
_geom_hbond_distance_DA
_geom_hbond_distance_DH
_geom_hbond_distance_HA
_geom_hbond_angle_DHA
_geom_hbond_publ_flag
N2 H2 O5 2_466 2.967(3) 0.977 2.219(15) 132(2) no

loop_
_geom_torsion_atom_site_label_1
_geom_torsion_atom_site_label_2
_geom_torsion_atom_site_label_3
_geom_torsion_atom_site_label_4
_geom_torsion
_geom_torsion_publ_flag
C21 O13 C13 C12 -176.9(2) no
C21 O13 C13 C14 3.1(4) no
N2 N1 C5 O5 -175.9(2) no
N2 N1 C5 C4 5.4(3) no
C5 N1 N2 C3 -24.4(3) no
N2 N1 C6 O6 175.27(19) no
N2 N1 C6 C7 -5.7(3) no
C6 N1 N2 C3 149.86(19) no
C5 N1 C6 O6 -11.4(4) no
C5 N1 C6 C7 167.6(2) no
C6 N1 C5 O5 10.3(4) no
C6 N1 C5 C4 -168.3(2) no
N1 N2 C3 C4 32.4(2) no
N1 N2 C3 C18 153.58(16) no
N1 N2 C3 C19 -85.04(19) no
N2 C3 C4 C5 -29.5(3) no
C18 C3 C4 C5 -146.7(2) no
C19 C3 C4 C5 86.7(3) no
C3 C4 C5 O5 -163.1(3) no
C3 C4 C5 N1 15.4(3) no
O6 C6 C7 C8 113.6(3) no
O6 C6 C7 C20 -11.3(4) no
N1 C6 C7 C8 -65.4(3) no
N1 C6 C7 C20 169.71(19) no
C6 C7 C8 C9 -40.0(3) no
C6 C7 C8 C17 138.96(19) no
C20 C7 C8 C9 84.1(3) no
C20 C7 C8 C17 -96.9(3) no
C7 C8 C9 C10 176.90(18) no
C7 C8 C17 C16 -177.61(18) no
C9 C8 C17 C16 1.4(4) no
C17 C8 C9 C10 -2.1(4) no
C8 C9 C10 C11 -176.80(19) no
C8 C9 C10 C15 0.9(4) no
C9 C10 C11 C12 178.52(19) no
C9 C10 C15 C14 -178.67(18) no
C9 C10 C15 C16 1.1(3) no
C11 C10 C15 C14 -0.9(3) no
C11 C10 C15 C16 178.82(18) no
C15 C10 C11 C12 0.9(4) no
C10 C11 C12 C13 0.5(4) no
C11 C12 C13 O13 178.2(2) no
C11 C12 C13 C14 -1.8(4) no
O13 C13 C14 C15 -178.3(2) no
C12 C13 C14 C15 1.7(4) no
C13 C14 C15 C10 -0.3(4) no
C13 C14 C15 C16 179.9(2) no
C10 C15 C16 C17 -1.8(4) no
C14 C15 C16 C17 178.0(2) no
C15 C16 C17 C8 0.5(4) no
